data_7709080
loop_
_publ_author_name
'Jana, Abhimanyu'
'Aher, Abhishek'
'Brand\~ao, Paula'
'Bera, Pradip'
'Sharda, Saphy'
'Phadikar, Ujjwal'
'Manna, Sunil'
'Mahapatra, Ajit Kumar'
'Bera, Pulakesh'

_publ_section_title
;
 Evaluation of anticancer activities varying ligand&#x2019;s substituents
 in Co(II/III)-picolyl phenolate derivatives: Synthesis, characterization,
 DFT, DNA cleavage and molecular docking studies
;
_journal_name_full 'Dalton Transactions'
_journal_paper_doi 10.1039/D1DT02825A
_journal_year 2022
_chemical_formula_sum 'C13 H12 N2 O2'
_chemical_formula_weight 228.24
_space_group_crystal_system monoclinic
_space_group_IT_number 14
_space_group_name_Hall '-P 2ybc'
_space_group_name_H-M_alt 'P 1 21/c 1'
_atom_sites_solution_hydrogens mixed
_audit_creation_method SHELXL-2018/3
_audit_update_record
;
2021-07-15 deposited with the CCDC.	2021-12-10 downloaded from the CCDC.
;
_cell_angle_alpha 90
_cell_angle_beta 95.676(2)
_cell_angle_gamma 90
_cell_formula_units_Z 8
_cell_length_a 13.2747(8)
_cell_length_b 18.7979(11)
_cell_length_c 9.1742(5)
_cell_measurement_reflns_used 520
_cell_measurement_temperature 150(2)
_cell_measurement_theta_max 25.10
_cell_measurement_theta_min 2.99
_cell_volume 2278.1(2)
_computing_structure_refinement 'SHELXL-2018/3 (Sheldrick, 2018)'
_computing_structure_solution 'SHELXT 2014/5 (Sheldrick, 2014)'
_diffrn_ambient_temperature 150(2)
_diffrn_measured_fraction_theta_full 0.998
_diffrn_measured_fraction_theta_max 0.997
_diffrn_measurement_device_type CCD
_diffrn_measurement_method 'omega and phi scans'
_diffrn_radiation_type MoK\a
_diffrn_radiation_wavelength 0.71073
_diffrn_reflns_av_R_equivalents 0.0577
_diffrn_reflns_av_unetI/netI 0.0343
_diffrn_reflns_Laue_measured_fraction_full 0.998
_diffrn_reflns_Laue_measured_fraction_max 0.997
_diffrn_reflns_limit_h_max 16
_diffrn_reflns_limit_h_min -16
_diffrn_reflns_limit_k_max 23
_diffrn_reflns_limit_k_min -23
_diffrn_reflns_limit_l_max 11
_diffrn_reflns_limit_l_min -11
_diffrn_reflns_number 28036
_diffrn_reflns_point_group_measured_fraction_full 0.998
_diffrn_reflns_point_group_measured_fraction_max 0.997
_diffrn_reflns_theta_full 25.242
_diffrn_reflns_theta_max 26.415
_diffrn_reflns_theta_min 2.167
_diffrn_source 'fine-focus sealed tube'
_exptl_absorpt_coefficient_mu 0.092
_exptl_absorpt_correction_T_max 0.7454
_exptl_absorpt_correction_T_min 0.5959
_exptl_absorpt_correction_type multi-scan
_exptl_crystal_colour Colourless
_exptl_crystal_density_diffrn 1.331
_exptl_crystal_description Block
_exptl_crystal_F_000 960
_exptl_crystal_size_max 0.240
_exptl_crystal_size_mid 0.120
_exptl_crystal_size_min 0.040
_refine_diff_density_max 0.220
_refine_diff_density_min -0.179
_refine_diff_density_rms 0.036
_refine_ls_extinction_method none
_refine_ls_goodness_of_fit_ref 1.035
_refine_ls_hydrogen_treatment mixed
_refine_ls_matrix_type full
_refine_ls_number_parameters 315
_refine_ls_number_reflns 4671
_refine_ls_number_restraints 0
_refine_ls_restrained_S_all 1.035
_refine_ls_R_factor_all 0.0548
_refine_ls_R_factor_gt 0.0413
_refine_ls_shift/su_max 0.000
_refine_ls_shift/su_mean 0.000
_refine_ls_structure_factor_coef Fsqd
_refine_ls_weighting_details 'w=1/[\s^2^(Fo^2^)+(0.0436P)^2^+0.6156P] where P=(Fo^2^+2Fc^2^)/3'
_refine_ls_weighting_scheme calc
_refine_ls_wR_factor_gt 0.0950
_refine_ls_wR_factor_ref 0.1017
_reflns_Friedel_coverage 0.000
_reflns_number_gt 3750
_reflns_number_total 4671
_reflns_threshold_expression 'I > 2\s(I)'
_cod_data_source_file d1dt02825a2.cif
_cod_data_source_block f
_cod_depositor_comments
;

2024-06-28
Z value and formula fixed to values more according to usual
chemical conventions.                 miguel
;
_cod_original_formula_sum 'C26 H24 N4 O4'
_cod_original_formula_weight 456.49
_cod_original_formula_units_Z 4
_cod_original_sg_symbol_H-M 'P 21/c'
_cod_database_code 7709080
_shelx_shelxl_version_number 2018/3
_shelx_space_group_comment
;
The symmetry employed for this shelxl refinement is uniquely defined
by the following loop, which should always be used as a source of
symmetry information in preference to the above space-group names.
They are only intended as comments.
;
_shelx_estimated_absorpt_t_min 0.978
_shelx_estimated_absorpt_t_max 0.996

loop_
_space_group_symop_operation_xyz
'x, y, z'
'-x, y+1/2, -z+1/2'
'-x, -y, -z'
'x, -y-1/2, z-1/2'

loop_
_atom_site_label
_atom_site_type_symbol
_atom_site_fract_x
_atom_site_fract_y
_atom_site_fract_z
_atom_site_U_iso_or_equiv
_atom_site_adp_type
_atom_site_occupancy
_atom_site_site_symmetry_order
_atom_site_calc_flag
_atom_site_refinement_flags_posn
_atom_site_refinement_flags_adp
_atom_site_refinement_flags_occupancy
_atom_site_disorder_assembly
_atom_site_disorder_group
O1A O 0.07037(8) 0.45332(5) 0.30549(11) 0.0318(2) Uani 1 1 d . . . . .
O2A O -0.03094(8) 0.68293(6) 0.39503(13) 0.0377(3) Uani 1 1 d . . . . .
H2AA H -0.0142(16) 0.7307(12) 0.406(2) 0.065(6) Uiso 1 1 d . . . . .
N1A N -0.03323(9) 0.32006(6) 0.05475(14) 0.0314(3) Uani 1 1 d . . . . .
N2A N 0.06056(9) 0.64999(6) 0.44797(14) 0.0302(3) Uani 1 1 d . . . . .
C1A C -0.10258(13) 0.31598(8) -0.06065(19) 0.0403(4) Uani 1 1 d . . . . .
H1A H -0.112811 0.271392 -0.108568 0.048 Uiso 1 1 calc R U . . .
C2A C -0.15988(12) 0.37279(9) -0.11376(18) 0.0389(4) Uani 1 1 d . . . . .
H2A H -0.207616 0.367737 -0.197352 0.047 Uiso 1 1 calc R U . . .
C3A C -0.14672(12) 0.43711(8) -0.04342(17) 0.0347(3) Uani 1 1 d . . . . .
H3A H -0.186070 0.477217 -0.076578 0.042 Uiso 1 1 calc R U . . .
C4A C -0.07525(11) 0.44257(8) 0.07645(17) 0.0314(3) Uani 1 1 d . . . . .
H4A H -0.065193 0.486341 0.127569 0.038 Uiso 1 1 calc R U . . .
C5A C -0.01860(10) 0.38309(7) 0.12070(15) 0.0251(3) Uani 1 1 d . . . . .
C6A C 0.06658(11) 0.38432(7) 0.24175(16) 0.0286(3) Uani 1 1 d . . . . .
H6A1 H 0.054858 0.348125 0.316614 0.034 Uiso 1 1 calc R U . . .
H6A2 H 0.131525 0.373444 0.202012 0.034 Uiso 1 1 calc R U . . .
C7A C 0.14834(11) 0.46952(7) 0.40930(15) 0.0272(3) Uani 1 1 d . . . . .
C8A C 0.22920(11) 0.42465(8) 0.45161(17) 0.0325(3) Uani 1 1 d . . . . .
H8A H 0.232779 0.378784 0.408955 0.039 Uiso 1 1 calc R U . . .
C9A C 0.30452(12) 0.44742(9) 0.55652(18) 0.0373(4) Uani 1 1 d . . . . .
H9A H 0.360257 0.417042 0.584700 0.045 Uiso 1 1 calc R U . . .
C10A C 0.29978(12) 0.51360(9) 0.62072(18) 0.0374(4) Uani 1 1 d . . . . .
H10A H 0.351649 0.528600 0.692956 0.045 Uiso 1 1 calc R U . . .
C11A C 0.21887(12) 0.55785(8) 0.57891(16) 0.0325(3) Uani 1 1 d . . . . .
H11A H 0.215257 0.603154 0.623995 0.039 Uiso 1 1 calc R U . . .
C12A C 0.14231(11) 0.53730(7) 0.47173(15) 0.0264(3) Uani 1 1 d . . . . .
C13A C 0.05656(11) 0.58348(7) 0.42354(16) 0.0293(3) Uani 1 1 d . . . . .
H13A H -0.002794 0.563443 0.373388 0.035 Uiso 1 1 calc R U . . .
O1B O 0.40265(8) 0.31545(5) 0.26589(11) 0.0337(3) Uani 1 1 d . . . . .
O2B O 0.47475(9) 0.55498(6) 0.18565(13) 0.0423(3) Uani 1 1 d . . . . .
H2BB H 0.4678(16) 0.5984(12) 0.135(2) 0.069(7) Uiso 1 1 d . . . . .
N1B N 0.55915(9) 0.18423(6) 0.45953(14) 0.0290(3) Uani 1 1 d . . . . .
N2B N 0.40298(9) 0.51248(6) 0.10451(14) 0.0307(3) Uani 1 1 d . . . . .
C1B C 0.63672(12) 0.18258(9) 0.56425(18) 0.0373(4) Uani 1 1 d . . . . .
H1B H 0.663093 0.137571 0.595895 0.045 Uiso 1 1 calc R U . . .
C2B C 0.68028(12) 0.24274(9) 0.62847(18) 0.0420(4) Uani 1 1 d . . . . .
H2B H 0.735304 0.239360 0.702664 0.050 Uiso 1 1 calc R U . . .
C3B C 0.64201(13) 0.30815(9) 0.58239(19) 0.0419(4) Uani 1 1 d . . . . .
H3B H 0.670594 0.350719 0.624192 0.050 Uiso 1 1 calc R U . . .
C4B C 0.56159(12) 0.31094(8) 0.47467(17) 0.0329(3) Uani 1 1 d . . . . .
H4B H 0.533964 0.355354 0.441455 0.039 Uiso 1 1 calc R U . . .
C5B C 0.52214(10) 0.24799(7) 0.41621(15) 0.0241(3) Uani 1 1 d . . . . .
C6B C 0.43440(10) 0.24485(7) 0.29963(15) 0.0242(3) Uani 1 1 d . . . . .
H6B1 H 0.455167 0.221141 0.211003 0.029 Uiso 1 1 calc R U . . .
H6B2 H 0.378121 0.217346 0.335172 0.029 Uiso 1 1 calc R U . . .
C7B C 0.33667(10) 0.32627(7) 0.14297(15) 0.0247(3) Uani 1 1 d . . . . .
C8B C 0.26952(11) 0.27472(7) 0.08329(16) 0.0277(3) Uani 1 1 d . . . . .
H8B H 0.268371 0.228824 0.126426 0.033 Uiso 1 1 calc R U . . .
C9B C 0.20439(10) 0.29095(8) -0.03956(16) 0.0291(3) Uani 1 1 d . . . . .
H9B H 0.157701 0.256106 -0.079492 0.035 Uiso 1 1 calc R U . . .
C10B C 0.20634(10) 0.35714(8) -0.10489(16) 0.0296(3) Uani 1 1 d . . . . .
H10B H 0.162099 0.367556 -0.190028 0.035 Uiso 1 1 calc R U . . .
C11B C 0.27341(11) 0.40806(7) -0.04498(16) 0.0281(3) Uani 1 1 d . . . . .
H11B H 0.275426 0.453288 -0.090782 0.034 Uiso 1 1 calc R U . . .
C12B C 0.33825(10) 0.39447(7) 0.08136(16) 0.0254(3) Uani 1 1 d . . . . .
C13B C 0.40704(11) 0.44869(7) 0.14945(17) 0.0312(3) Uani 1 1 d . . . . .
H13B H 0.455344 0.435817 0.228400 0.037 Uiso 1 1 calc R U . . .

loop_
_atom_site_aniso_label
_atom_site_aniso_U_11
_atom_site_aniso_U_22
_atom_site_aniso_U_33
_atom_site_aniso_U_23
_atom_site_aniso_U_13
_atom_site_aniso_U_12
O1A 0.0359(6) 0.0216(5) 0.0353(6) -0.0066(4) -0.0089(4) 0.0054(4)
O2A 0.0339(6) 0.0243(5) 0.0527(7) -0.0046(5) -0.0077(5) 0.0028(5)
N1A 0.0319(7) 0.0231(6) 0.0379(7) -0.0029(5) -0.0039(5) -0.0017(5)
N2A 0.0318(6) 0.0250(6) 0.0330(7) -0.0007(5) -0.0009(5) 0.0024(5)
C1A 0.0408(9) 0.0282(8) 0.0489(10) -0.0075(7) -0.0111(8) -0.0035(7)
C2A 0.0365(8) 0.0387(9) 0.0384(9) -0.0015(7) -0.0113(7) -0.0021(7)
C3A 0.0321(8) 0.0321(8) 0.0387(9) 0.0034(7) -0.0027(6) 0.0056(6)
C4A 0.0344(8) 0.0250(7) 0.0342(8) -0.0025(6) 0.0005(6) 0.0036(6)
C5A 0.0263(7) 0.0221(7) 0.0270(7) -0.0002(5) 0.0041(6) -0.0003(5)
C6A 0.0332(8) 0.0195(7) 0.0323(8) -0.0042(6) -0.0015(6) 0.0045(6)
C7A 0.0310(7) 0.0244(7) 0.0255(7) 0.0009(6) -0.0001(6) -0.0009(6)
C8A 0.0383(8) 0.0264(7) 0.0319(8) 0.0003(6) -0.0012(6) 0.0033(6)
C9A 0.0343(8) 0.0364(8) 0.0395(9) 0.0058(7) -0.0044(7) 0.0050(7)
C10A 0.0366(8) 0.0381(9) 0.0349(8) 0.0026(7) -0.0096(7) -0.0051(7)
C11A 0.0398(8) 0.0264(7) 0.0308(8) -0.0016(6) 0.0014(6) -0.0054(6)
C12A 0.0303(7) 0.0229(7) 0.0260(7) 0.0014(6) 0.0032(6) -0.0033(6)
C13A 0.0322(8) 0.0245(7) 0.0307(8) -0.0037(6) 0.0006(6) -0.0016(6)
O1B 0.0467(6) 0.0178(5) 0.0330(6) 0.0002(4) -0.0149(5) 0.0013(4)
O2B 0.0474(7) 0.0243(6) 0.0503(7) 0.0038(5) -0.0191(5) -0.0118(5)
N1B 0.0291(6) 0.0251(6) 0.0323(7) 0.0024(5) 0.0002(5) 0.0035(5)
N2B 0.0294(6) 0.0231(6) 0.0380(7) -0.0015(5) -0.0054(5) -0.0049(5)
C1B 0.0341(8) 0.0366(8) 0.0400(9) 0.0056(7) -0.0024(7) 0.0069(7)
C2B 0.0353(9) 0.0500(10) 0.0377(9) 0.0051(8) -0.0110(7) -0.0028(8)
C3B 0.0476(10) 0.0376(9) 0.0377(9) 0.0017(7) -0.0096(7) -0.0131(8)
C4B 0.0406(8) 0.0253(7) 0.0315(8) 0.0032(6) -0.0032(6) -0.0043(6)
C5B 0.0269(7) 0.0226(7) 0.0235(7) 0.0020(5) 0.0060(5) -0.0001(5)
C6B 0.0286(7) 0.0164(6) 0.0273(7) 0.0010(5) 0.0010(6) 0.0010(5)
C7B 0.0269(7) 0.0214(6) 0.0250(7) -0.0007(5) -0.0015(5) 0.0018(5)
C8B 0.0317(7) 0.0214(7) 0.0299(8) -0.0003(6) 0.0035(6) -0.0029(6)
C9B 0.0251(7) 0.0280(7) 0.0336(8) -0.0081(6) 0.0004(6) -0.0046(6)
C10B 0.0251(7) 0.0317(8) 0.0303(8) -0.0039(6) -0.0052(6) 0.0044(6)
C11B 0.0303(7) 0.0230(7) 0.0299(7) 0.0023(6) -0.0018(6) 0.0043(6)
C12B 0.0243(7) 0.0207(7) 0.0304(7) -0.0006(6) -0.0006(6) 0.0005(5)
C13B 0.0324(8) 0.0233(7) 0.0354(8) 0.0041(6) -0.0097(6) -0.0007(6)

loop_
_atom_type_symbol
_atom_type_description
_atom_type_scat_dispersion_real
_atom_type_scat_dispersion_imag
_atom_type_scat_source
C C 0.0033 0.0016 'International Tables Vol C Tables 4.2.6.8 and 6.1.1.4'
H H 0.0000 0.0000 'International Tables Vol C Tables 4.2.6.8 and 6.1.1.4'
N N 0.0061 0.0033 'International Tables Vol C Tables 4.2.6.8 and 6.1.1.4'
O O 0.0106 0.0060 'International Tables Vol C Tables 4.2.6.8 and 6.1.1.4'

loop_
_geom_angle_atom_site_label_1
_geom_angle_atom_site_label_2
_geom_angle_atom_site_label_3
_geom_angle
_geom_angle_site_symmetry_1
_geom_angle_site_symmetry_3
_geom_angle_publ_flag
C7A O1A C6A 118.85(11) . . ?
N2A O2A H2AA 101.6(13) . . ?
C1A N1A C5A 117.91(13) . . ?
C13A N2A O2A 110.65(12) . . ?
N1A C1A C2A 123.48(14) . . ?
N1A C1A H1A 118.3 . . ?
C2A C1A H1A 118.3 . . ?
C1A C2A C3A 118.55(14) . . ?
C1A C2A H2A 120.7 . . ?
C3A C2A H2A 120.7 . . ?
C2A C3A C4A 118.96(14) . . ?
C2A C3A H3A 120.5 . . ?
C4A C3A H3A 120.5 . . ?
C3A C4A C5A 118.86(14) . . ?
C3A C4A H4A 120.6 . . ?
C5A C4A H4A 120.6 . . ?
N1A C5A C4A 122.18(13) . . ?
N1A C5A C6A 114.39(12) . . ?
C4A C5A C6A 123.38(12) . . ?
O1A C6A C5A 108.13(11) . . ?
O1A C6A H6A1 110.1 . . ?
C5A C6A H6A1 110.1 . . ?
O1A C6A H6A2 110.1 . . ?
C5A C6A H6A2 110.1 . . ?
H6A1 C6A H6A2 108.4 . . ?
O1A C7A C8A 124.67(13) . . ?
O1A C7A C12A 114.60(12) . . ?
C8A C7A C12A 120.72(13) . . ?
C9A C8A C7A 119.41(14) . . ?
C9A C8A H8A 120.3 . . ?
C7A C8A H8A 120.3 . . ?
C10A C9A C8A 120.97(14) . . ?
C10A C9A H9A 119.5 . . ?
C8A C9A H9A 119.5 . . ?
C9A C10A C11A 119.39(14) . . ?
C9A C10A H10A 120.3 . . ?
C11A C10A H10A 120.3 . . ?
C10A C11A C12A 121.34(14) . . ?
C10A C11A H11A 119.3 . . ?
C12A C11A H11A 119.3 . . ?
C11A C12A C7A 118.15(13) . . ?
C11A C12A C13A 122.56(13) . . ?
C7A C12A C13A 119.29(13) . . ?
N2A C13A C12A 120.82(13) . . ?
N2A C13A H13A 119.6 . . ?
C12A C13A H13A 119.6 . . ?
C7B O1B C6B 118.03(10) . . ?
N2B O2B H2BB 101.8(13) . . ?
C1B N1B C5B 117.86(13) . . ?
C13B N2B O2B 111.23(12) . . ?
N1B C1B C2B 123.34(14) . . ?
N1B C1B H1B 118.3 . . ?
C2B C1B H1B 118.3 . . ?
C1B C2B C3B 118.33(14) . . ?
C1B C2B H2B 120.8 . . ?
C3B C2B H2B 120.8 . . ?
C2B C3B C4B 119.17(15) . . ?
C2B C3B H3B 120.4 . . ?
C4B C3B H3B 120.4 . . ?
C5B C4B C3B 118.80(14) . . ?
C5B C4B H4B 120.6 . . ?
C3B C4B H4B 120.6 . . ?
N1B C5B C4B 122.49(13) . . ?
N1B C5B C6B 114.30(12) . . ?
C4B C5B C6B 123.21(12) . . ?
O1B C6B C5B 108.15(11) . . ?
O1B C6B H6B1 110.1 . . ?
C5B C6B H6B1 110.1 . . ?
O1B C6B H6B2 110.1 . . ?
C5B C6B H6B2 110.1 . . ?
H6B1 C6B H6B2 108.4 . . ?
O1B C7B C8B 123.49(12) . . ?
O1B C7B C12B 115.65(12) . . ?
C8B C7B C12B 120.84(13) . . ?
C9B C8B C7B 119.39(13) . . ?
C9B C8B H8B 120.3 . . ?
C7B C8B H8B 120.3 . . ?
C10B C9B C8B 120.94(13) . . ?
C10B C9B H9B 119.5 . . ?
C8B C9B H9B 119.5 . . ?
C9B C10B C11B 119.29(13) . . ?
C9B C10B H10B 120.4 . . ?
C11B C10B H10B 120.4 . . ?
C10B C11B C12B 121.51(13) . . ?
C10B C11B H11B 119.2 . . ?
C12B C11B H11B 119.2 . . ?
C11B C12B C7B 117.97(12) . . ?
C11B C12B C13B 122.21(12) . . ?
C7B C12B C13B 119.82(12) . . ?
N2B C13B C12B 120.96(13) . . ?
N2B C13B H13B 119.5 . . ?
C12B C13B H13B 119.5 . . ?

loop_
_geom_bond_atom_site_label_1
_geom_bond_atom_site_label_2
_geom_bond_distance
_geom_bond_site_symmetry_2
_geom_bond_publ_flag
O1A C7A 1.3696(17) . ?
O1A C6A 1.4216(16) . ?
O2A N2A 1.4064(16) . ?
O2A H2AA 0.93(2) . ?
N1A C1A 1.335(2) . ?
N1A C5A 1.3357(17) . ?
N2A C13A 1.2705(18) . ?
C1A C2A 1.372(2) . ?
C1A H1A 0.9500 . ?
C2A C3A 1.374(2) . ?
C2A H2A 0.9500 . ?
C3A C4A 1.383(2) . ?
C3A H3A 0.9500 . ?
C4A C5A 1.3857(19) . ?
C4A H4A 0.9500 . ?
C5A C6A 1.5046(19) . ?
C6A H6A1 0.9900 . ?
C6A H6A2 0.9900 . ?
C7A C8A 1.390(2) . ?
C7A C12A 1.4024(19) . ?
C8A C9A 1.385(2) . ?
C8A H8A 0.9500 . ?
C9A C10A 1.381(2) . ?
C9A H9A 0.9500 . ?
C10A C11A 1.382(2) . ?
C10A H10A 0.9500 . ?
C11A C12A 1.397(2) . ?
C11A H11A 0.9500 . ?
C12A C13A 1.465(2) . ?
C13A H13A 0.9500 . ?
O1B C7B 1.3729(16) . ?
O1B C6B 1.4174(15) . ?
O2B N2B 1.3999(15) . ?
O2B H2BB 0.94(2) . ?
N1B C1B 1.3374(19) . ?
N1B C5B 1.3405(17) . ?
N2B C13B 1.2674(18) . ?
C1B C2B 1.376(2) . ?
C1B H1B 0.9500 . ?
C2B C3B 1.381(2) . ?
C2B H2B 0.9500 . ?
C3B C4B 1.382(2) . ?
C3B H3B 0.9500 . ?
C4B C5B 1.3808(19) . ?
C4B H4B 0.9500 . ?
C5B C6B 1.5024(19) . ?
C6B H6B1 0.9900 . ?
C6B H6B2 0.9900 . ?
C7B C8B 1.3917(19) . ?
C7B C12B 1.4021(19) . ?
C8B C9B 1.385(2) . ?
C8B H8B 0.9500 . ?
C9B C10B 1.382(2) . ?
C9B H9B 0.9500 . ?
C10B C11B 1.384(2) . ?
C10B H10B 0.9500 . ?
C11B C12B 1.3971(19) . ?
C11B H11B 0.9500 . ?
C12B C13B 1.4662(19) . ?
C13B H13B 0.9500 . ?
